data_7212603
loop_
_publ_author_name
'Takamizawa, Satoshi'
'Miyake, Ryosuke'

_publ_section_title
;
 Acetonitrile vapour inclusion in single-crystal adsorbents
 [MII2(bza)4(pyz)]n (MII = Rh, Cu)
;
_journal_issue 10
_journal_name_full CrystEngComm
_journal_page_first 2728
_journal_paper_doi 10.1039/c002569k
_journal_volume 12
_journal_year 2010
_chemical_formula_sum 'C36 H30 N4 O8 Rh2'
_chemical_formula_weight 852.46
_chemical_name_systematic
;
?
;
_space_group_IT_number 2
_symmetry_cell_setting triclinic
_symmetry_space_group_name_Hall '-P 1'
_symmetry_space_group_name_H-M 'P -1'
_atom_sites_solution_hydrogens geom
_atom_sites_solution_primary direct
_atom_sites_solution_secondary difmap
_audit_creation_method SHELXL-97
_cell_angle_alpha 73.863(7)
_cell_angle_beta 63.928(7)
_cell_angle_gamma 64.003(6)
_cell_formula_units_Z 1
_cell_length_a 9.540(3)
_cell_length_b 10.457(4)
_cell_length_c 10.605(4)
_cell_measurement_temperature 90
_cell_volume 849.4(5)
_computing_cell_refinement 'Bruker SMART'
_computing_data_collection 'Bruker SMART'
_computing_data_reduction 'Bruker SAINT'
_computing_molecular_graphics 'Bruker SHELXTL'
_computing_publication_material 'Bruker SHELXTL'
_computing_structure_refinement 'SHELXL-97 (Sheldrick, 1997)'
_computing_structure_solution 'SHELXS-97 (Sheldrick, 1990)'
_diffrn_ambient_temperature 90
_diffrn_detector_area_resol_mean 8.366
_diffrn_measured_fraction_theta_full 0.988
_diffrn_measured_fraction_theta_max 0.988
_diffrn_measurement_device_type 'CCD area detector'
_diffrn_measurement_method 'phi and omega scans'
_diffrn_radiation_monochromator graphite
_diffrn_radiation_source 'fine-focus sealed tube'
_diffrn_radiation_type MoK\a
_diffrn_radiation_wavelength 0.71073
_diffrn_reflns_av_R_equivalents 0.0413
_diffrn_reflns_av_sigmaI/netI 0.0867
_diffrn_reflns_limit_h_max 9
_diffrn_reflns_limit_h_min -12
_diffrn_reflns_limit_k_max 12
_diffrn_reflns_limit_k_min -13
_diffrn_reflns_limit_l_max 9
_diffrn_reflns_limit_l_min -13
_diffrn_reflns_number 5517
_diffrn_reflns_theta_full 26.73
_diffrn_reflns_theta_max 26.73
_diffrn_reflns_theta_min 2.15
_exptl_absorpt_coefficient_mu 1.030
_exptl_absorpt_correction_T_max 0.8692
_exptl_absorpt_correction_T_min 0.8204
_exptl_absorpt_correction_type empirical
_exptl_absorpt_process_details
;
SADABS; sheldrick, 1996
;
_exptl_crystal_colour red
_exptl_crystal_density_diffrn 1.667
_exptl_crystal_density_method 'not measured'
_exptl_crystal_description plate
_exptl_crystal_F_000 428
_exptl_crystal_size_max 0.20
_exptl_crystal_size_mid 0.20
_exptl_crystal_size_min 0.14
_refine_diff_density_max 1.921
_refine_diff_density_min -2.497
_refine_diff_density_rms 0.356
_refine_ls_extinction_method none
_refine_ls_goodness_of_fit_ref 1.185
_refine_ls_hydrogen_treatment constr
_refine_ls_matrix_type full
_refine_ls_number_parameters 256
_refine_ls_number_reflns 3567
_refine_ls_number_restraints 333
_refine_ls_restrained_S_all 1.139
_refine_ls_R_factor_all 0.0826
_refine_ls_R_factor_gt 0.0584
_refine_ls_shift/su_max 0.000
_refine_ls_shift/su_mean 0.000
_refine_ls_structure_factor_coef Fsqd
_refine_ls_weighting_details 'calc w=1/[\s^2^(Fo^2^)+(0.1050P)^2^+0.0000P] where P=(Fo^2^+2Fc^2^)/3'
_refine_ls_weighting_scheme calc
_refine_ls_wR_factor_gt 0.1775
_refine_ls_wR_factor_ref 0.1965
_reflns_number_gt 2730
_reflns_number_total 3567
_reflns_threshold_expression >2sigma(I)
_cod_data_source_file c002569k.txt
_cod_data_source_block 40414s1
_cod_depositor_comments
;
The following automatic conversions were performed:

'_symmetry_cell_setting' value 'Triclinic' changed to 'triclinic'
according to /home/saulius/struct/CIF-dictionaries/cif_core.dic
dictionary named 'cif_core.dic' version 2.4.2 from 2011-04-26.

Automatic conversion script
Id: cif_fix_values 1891 2012-01-12 08:04:46Z andrius 
;
_cod_original_sg_symbol_H-M P-1
_cod_database_code 7212603

loop_
_symmetry_equiv_pos_as_xyz
'x, y, z'
'-x, -y, -z'

loop_
_atom_site_label
_atom_site_type_symbol
_atom_site_fract_x
_atom_site_fract_y
_atom_site_fract_z
_atom_site_U_iso_or_equiv
_atom_site_adp_type
_atom_site_occupancy
_atom_site_symmetry_multiplicity
_atom_site_calc_flag
_atom_site_refinement_flags
C1 C 0.8227(8) 0.2534(8) 1.0891(8) 0.0168(14) Uani 1 1 d U
C2 C 0.7266(9) 0.4028(8) 1.1214(8) 0.0191(14) Uani 1 1 d U
C3 C 0.8051(9) 0.4862(8) 1.1255(8) 0.0222(15) Uani 1 1 d U
H3 H 0.9212 0.4453 1.1107 0.027 Uiso 1 1 calc R
C4 C 0.7153(10) 0.6277(9) 1.1510(9) 0.0261(16) Uani 1 1 d U
H4 H 0.7692 0.6844 1.1532 0.031 Uiso 1 1 calc R
C5 C 0.5446(10) 0.6869(9) 1.1735(9) 0.0280(17) Uani 1 1 d U
H5 H 0.4813 0.7833 1.1941 0.034 Uiso 1 1 calc R
C6 C 0.4680(10) 0.6061(9) 1.1659(9) 0.0271(17) Uani 1 1 d U
H6 H 0.3528 0.6483 1.1780 0.033 Uiso 1 1 calc R
C7 C 0.5563(9) 0.4642(8) 1.1410(8) 0.0219(15) Uani 1 1 d U
H7 H 0.5019 0.4088 1.1371 0.026 Uiso 1 1 calc R
C8 C 1.0426(9) 0.1321(8) 0.7457(8) 0.0195(14) Uani 1 1 d U
C9 C 1.0628(9) 0.2138(8) 0.6034(8) 0.0215(15) Uani 1 1 d U
C10 C 1.1619(10) 0.2967(9) 0.5475(9) 0.0280(17) Uani 1 1 d U
H10 H 1.2154 0.3030 0.6016 0.034 Uiso 1 1 calc R
C11 C 1.1835(11) 0.3703(10) 0.4137(10) 0.0350(19) Uani 1 1 d U
H11 H 1.2511 0.4269 0.3762 0.042 Uiso 1 1 calc R
C12 C 1.1045(10) 0.3600(10) 0.3349(9) 0.0315(18) Uani 1 1 d U
H12 H 1.1201 0.4086 0.2424 0.038 Uiso 1 1 calc R
C13 C 1.0043(10) 0.2803(10) 0.3903(9) 0.0303(18) Uani 1 1 d U
H13 H 0.9497 0.2751 0.3366 0.036 Uiso 1 1 calc R
C14 C 0.9826(10) 0.2070(9) 0.5249(9) 0.0279(17) Uani 1 1 d U
H14 H 0.9128 0.1524 0.5630 0.033 Uiso 1 1 calc R
C15 C 1.5047(8) -0.0589(7) 0.9016(8) 0.0174(14) Uani 1 1 d DU
H15 H 1.5130 -0.1014 0.8290 0.021 Uiso 1 1 calc R
C16 C 1.3504(9) 0.0689(8) 1.0903(8) 0.0182(15) Uani 1 1 d DU
H16 H 1.2452 0.1201 1.1561 0.022 Uiso 1 1 calc R
C1SA C 0.400(3) 0.878(2) 0.518(2) 0.039(5) Uani 0.436(13) 1 d PDU
C2SA C 0.476(4) 0.982(3) 0.488(3) 0.053(7) Uani 0.436(13) 1 d PDU
H1SA H 0.4924 0.9840 0.5723 0.080 Uiso 0.436(13) 1 calc PR
H2SA H 0.4031 1.0766 0.4618 0.080 Uiso 0.436(13) 1 calc PR
H3SA H 0.5851 0.9540 0.4101 0.080 Uiso 0.436(13) 1 calc PR
C1SB C 0.414(2) 0.697(2) 0.508(2) 0.051(4) Uani 0.564(13) 1 d PDU
C2SB C 0.482(3) 0.543(2) 0.502(3) 0.063(6) Uani 0.564(13) 1 d PDU
H1SB H 0.4321 0.4966 0.5953 0.094 Uiso 0.564(13) 1 calc PR
H2SB H 0.6039 0.5072 0.4757 0.094 Uiso 0.564(13) 1 calc PR
H3SB H 0.4557 0.5231 0.4323 0.094 Uiso 0.564(13) 1 calc PR
N1 N 1.3536(7) 0.0088(6) 0.9926(6) 0.0157(12) Uani 1 1 d DU
N1SA N 0.336(3) 0.797(3) 0.554(3) 0.051(5) Uani 0.436(13) 1 d PDU
N1SB N 0.359(3) 0.818(3) 0.507(2) 0.058(5) Uani 0.564(13) 1 d PDU
O1 O 0.9781(6) 0.2026(5) 1.0698(5) 0.0178(11) Uani 1 1 d U
O2 O 0.7465(6) 0.1851(5) 1.0790(6) 0.0188(11) Uani 1 1 d U
O3 O 1.1499(6) 0.1103(6) 0.7968(5) 0.0200(11) Uani 1 1 d U
O4 O 0.9191(6) 0.0922(6) 0.8055(6) 0.0199(11) Uani 1 1 d U
Rh1 Rh 1.12329(6) 0.00828(6) 0.99484(6) 0.0140(2) Uani 1 1 d U

loop_
_atom_site_aniso_label
_atom_site_aniso_U_11
_atom_site_aniso_U_22
_atom_site_aniso_U_33
_atom_site_aniso_U_23
_atom_site_aniso_U_13
_atom_site_aniso_U_12
C1 0.016(2) 0.018(3) 0.016(3) -0.002(2) -0.006(2) -0.006(2)
C2 0.018(3) 0.019(3) 0.018(3) -0.001(2) -0.007(2) -0.004(2)
C3 0.021(3) 0.020(3) 0.023(3) 0.001(2) -0.007(2) -0.008(2)
C4 0.029(3) 0.019(3) 0.026(3) 0.002(2) -0.007(2) -0.010(2)
C5 0.030(3) 0.021(3) 0.026(3) 0.001(3) -0.008(3) -0.007(2)
C6 0.023(3) 0.026(3) 0.024(3) -0.001(3) -0.008(2) -0.002(2)
C7 0.021(3) 0.022(3) 0.021(3) -0.003(2) -0.006(2) -0.006(2)
C8 0.018(3) 0.018(3) 0.019(3) -0.003(2) -0.007(2) -0.003(2)
C9 0.021(3) 0.021(3) 0.021(3) -0.003(2) -0.006(2) -0.007(2)
C10 0.028(3) 0.025(3) 0.028(3) -0.001(3) -0.008(3) -0.010(2)
C11 0.034(3) 0.033(3) 0.031(3) 0.003(3) -0.007(3) -0.016(3)
C12 0.030(3) 0.033(3) 0.026(3) 0.000(3) -0.009(3) -0.010(3)
C13 0.031(3) 0.032(3) 0.027(3) -0.001(3) -0.013(3) -0.010(3)
C14 0.026(3) 0.031(3) 0.025(3) -0.003(3) -0.010(2) -0.009(2)
C15 0.019(3) 0.016(3) 0.021(3) -0.004(2) -0.006(2) -0.010(2)
C16 0.014(3) 0.018(3) 0.021(3) -0.005(2) -0.005(2) -0.004(2)
C1SA 0.039(6) 0.039(6) 0.038(6) -0.007(4) -0.015(4) -0.013(4)
C2SA 0.050(7) 0.049(7) 0.054(8) -0.007(4) -0.015(5) -0.017(5)
C1SB 0.050(5) 0.055(6) 0.052(6) -0.004(4) -0.022(4) -0.019(4)
C2SB 0.063(7) 0.062(7) 0.060(7) -0.006(5) -0.021(4) -0.023(5)
N1 0.013(2) 0.013(2) 0.019(3) -0.001(2) -0.006(2) -0.0038(19)
N1SA 0.053(6) 0.050(6) 0.050(6) -0.005(4) -0.018(4) -0.020(4)
N1SB 0.058(5) 0.056(6) 0.057(6) -0.007(4) -0.018(4) -0.021(4)
O1 0.013(2) 0.021(2) 0.022(2) -0.0030(19) -0.0072(18) -0.0060(17)
O2 0.014(2) 0.020(2) 0.024(2) -0.0049(19) -0.0075(19) -0.0059(18)
O3 0.019(2) 0.022(2) 0.020(2) 0.0017(19) -0.0078(19) -0.0102(18)
O4 0.017(2) 0.024(2) 0.020(2) 0.0001(19) -0.0074(19) -0.0090(18)
Rh1 0.0096(3) 0.0145(3) 0.0181(3) -0.0008(2) -0.0055(2) -0.0045(2)

loop_
_atom_type_symbol
_atom_type_description
_atom_type_scat_dispersion_real
_atom_type_scat_dispersion_imag
_atom_type_scat_source
C C 0.0033 0.0016 'International Tables Vol C Tables 4.2.6.8 and 6.1.1.4'
H H 0.0000 0.0000 'International Tables Vol C Tables 4.2.6.8 and 6.1.1.4'
N N 0.0061 0.0033 'International Tables Vol C Tables 4.2.6.8 and 6.1.1.4'
O O 0.0106 0.0060 'International Tables Vol C Tables 4.2.6.8 and 6.1.1.4'
Rh Rh -1.1178 0.9187 'International Tables Vol C Tables 4.2.6.8 and 6.1.1.4'

loop_
_geom_angle_atom_site_label_1
_geom_angle_atom_site_label_2
_geom_angle_atom_site_label_3
_geom_angle
_geom_angle_site_symmetry_1
_geom_angle_site_symmetry_3
O2 C1 O1 124.6(7) . .
O2 C1 C2 118.0(6) . .
O1 C1 C2 117.4(6) . .
C3 C2 C7 119.6(7) . .
C3 C2 C1 120.8(6) . .
C7 C2 C1 119.6(7) . .
C4 C3 C2 120.4(7) . .
C3 C4 C5 119.5(8) . .
C6 C5 C4 120.2(8) . .
C5 C6 C7 120.9(7) . .
C6 C7 C2 119.4(8) . .
O4 C8 O3 125.8(7) . .
O4 C8 C9 117.1(7) . .
O3 C8 C9 117.1(6) . .
C14 C9 C10 119.3(8) . .
C14 C9 C8 119.8(7) . .
C10 C9 C8 120.9(7) . .
C11 C10 C9 120.8(8) . .
C10 C11 C12 119.1(8) . .
C13 C12 C11 120.4(9) . .
C12 C13 C14 120.3(9) . .
C9 C14 C13 120.1(8) . .
N1 C15 C16 121.8(6) . 2_857
N1 C16 C15 122.0(6) . 2_857
N1SA C1SA C2SA 174(3) . .
N1SB C1SB C2SB 177(3) . .
C15 N1 C16 116.1(6) . .
C15 N1 Rh1 122.5(5) . .
C16 N1 Rh1 121.2(4) . .
C1 O1 Rh1 118.6(5) . .
C1 O2 Rh1 120.2(4) . 2_757
C8 O3 Rh1 119.2(5) . .
C8 O4 Rh1 118.8(5) . 2_757
O2 Rh1 O4 88.8(2) 2_757 2_757
O2 Rh1 O3 91.8(2) 2_757 .
O4 Rh1 O3 176.09(19) 2_757 .
O2 Rh1 O1 176.23(19) 2_757 .
O4 Rh1 O1 91.1(2) 2_757 .
O3 Rh1 O1 88.0(2) . .
O2 Rh1 N1 89.57(19) 2_757 .
O4 Rh1 N1 88.7(2) 2_757 .
O3 Rh1 N1 95.2(2) . .
O1 Rh1 N1 94.20(19) . .
O2 Rh1 Rh1 87.86(14) 2_757 2_757
O4 Rh1 Rh1 88.38(14) 2_757 2_757
O3 Rh1 Rh1 87.78(14) . 2_757
O1 Rh1 Rh1 88.37(14) . 2_757
N1 Rh1 Rh1 176.15(15) . 2_757

loop_
_geom_bond_atom_site_label_1
_geom_bond_atom_site_label_2
_geom_bond_distance
_geom_bond_site_symmetry_2
C1 O2 1.270(9) .
C1 O1 1.275(8) .
C1 C2 1.471(10) .
C2 C3 1.395(11) .
C2 C7 1.399(10) .
C3 C4 1.380(11) .
C4 C5 1.396(11) .
C5 C6 1.373(12) .
C6 C7 1.381(11) .
C8 O4 1.261(9) .
C8 O3 1.267(9) .
C8 C9 1.489(11) .
C9 C14 1.387(12) .
C9 C10 1.392(11) .
C10 C11 1.386(12) .
C11 C12 1.397(13) .
C12 C13 1.373(12) .
C13 C14 1.393(12) .
C15 N1 1.332(7) .
C15 C16 1.378(10) 2_857
C16 N1 1.337(7) .
C16 C15 1.378(10) 2_857
C1SA N1SA 1.14(3) .
C1SA C2SA 1.45(2) .
C1SB N1SB 1.14(3) .
C1SB C2SB 1.45(2) .
N1 Rh1 2.189(6) .
O1 Rh1 2.036(5) .
O2 Rh1 2.018(5) 2_757
O3 Rh1 2.034(5) .
O4 Rh1 2.033(5) 2_757
Rh1 O2 2.018(5) 2_757
Rh1 O4 2.033(5) 2_757
Rh1 Rh1 2.3866(13) 2_757

loop_
_geom_torsion_atom_site_label_1
_geom_torsion_atom_site_label_2
_geom_torsion_atom_site_label_3
_geom_torsion_atom_site_label_4
_geom_torsion
_geom_torsion_site_symmetry_1
_geom_torsion_site_symmetry_4
O2 C1 C2 C3 -176.1(7) . .
O1 C1 C2 C3 2.3(11) . .
O2 C1 C2 C7 0.5(11) . .
O1 C1 C2 C7 178.9(7) . .
C7 C2 C3 C4 1.1(12) . .
C1 C2 C3 C4 177.7(7) . .
C2 C3 C4 C5 0.4(12) . .
C3 C4 C5 C6 -2.0(12) . .
C4 C5 C6 C7 2.3(13) . .
C5 C6 C7 C2 -0.8(12) . .
C3 C2 C7 C6 -0.9(11) . .
C1 C2 C7 C6 -177.5(7) . .
O4 C8 C9 C14 -19.1(11) . .
O3 C8 C9 C14 161.7(7) . .
O4 C8 C9 C10 161.1(7) . .
O3 C8 C9 C10 -18.0(11) . .
C14 C9 C10 C11 -1.1(12) . .
C8 C9 C10 C11 178.6(8) . .
C9 C10 C11 C12 -0.1(13) . .
C10 C11 C12 C13 1.2(14) . .
C11 C12 C13 C14 -1.0(14) . .
C10 C9 C14 C13 1.3(12) . .
C8 C9 C14 C13 -178.4(7) . .
C12 C13 C14 C9 -0.3(13) . .
C16 C15 N1 C16 1.3(11) 2_857 .
C16 C15 N1 Rh1 -173.8(5) 2_857 .
C15 C16 N1 C15 -1.4(11) 2_857 .
C15 C16 N1 Rh1 173.9(5) 2_857 .
O2 C1 O1 Rh1 7.8(10) . .
C2 C1 O1 Rh1 -170.5(5) . .
O1 C1 O2 Rh1 -7.9(10) . 2_757
C2 C1 O2 Rh1 170.3(5) . 2_757
O4 C8 O3 Rh1 -2.2(10) . .
C9 C8 O3 Rh1 176.9(5) . .
O3 C8 O4 Rh1 3.1(10) . 2_757
C9 C8 O4 Rh1 -176.0(5) . 2_757
C8 O3 Rh1 O2 88.1(5) . 2_757
C8 O3 Rh1 O4 -10(4) . 2_757
C8 O3 Rh1 O1 -88.1(6) . .
C8 O3 Rh1 N1 177.8(5) . .
C8 O3 Rh1 Rh1 0.3(5) . 2_757
C1 O1 Rh1 O2 -3(3) . 2_757
C1 O1 Rh1 O4 -91.9(5) . 2_757
C1 O1 Rh1 O3 84.3(5) . .
C1 O1 Rh1 N1 179.3(5) . .
C1 O1 Rh1 Rh1 -3.6(5) . 2_757
C15 N1 Rh1 O2 29.3(6) . 2_757
C16 N1 Rh1 O2 -145.7(6) . 2_757
C15 N1 Rh1 O4 118.1(6) . 2_757
C16 N1 Rh1 O4 -56.8(6) . 2_757
C15 N1 Rh1 O3 -62.5(6) . .
C16 N1 Rh1 O3 122.6(6) . .
C15 N1 Rh1 O1 -150.9(6) . .
C16 N1 Rh1 O1 34.2(6) . .
C15 N1 Rh1 Rh1 77(2) . 2_757
C16 N1 Rh1 Rh1 -98(2) . 2_757
